data_4503602
loop_
_publ_author_name
'Custelcean, Radu'
'Jiang, De-en'
'Hay, Benjamin P.'
'Luo, Wensui'
'Gu, Baohua'

_publ_section_title
;
 Hydrogen-Bonded Helices for Anion Binding and Separation
;
_journal_issue 6
_journal_name_full 'Crystal Growth &amp; Design'
_journal_page_first 1909
_journal_paper_doi 10.1021/cg800137e
_journal_volume 8
_journal_year 2008
_chemical_formula_sum 'C11 H11 Cl N4 O'
_chemical_formula_weight 250.69
_chemical_name_common 1-HCl
_chemical_name_systematic
; 
 ? 
;
_space_group_IT_number 14
_symmetry_cell_setting monoclinic
_symmetry_space_group_name_Hall '-P 2ybc'
_symmetry_space_group_name_H-M 'P 1 21/c 1'
_atom_sites_solution_hydrogens geom
_atom_sites_solution_primary direct
_atom_sites_solution_secondary difmap
_audit_creation_method SHELXL-97
_cell_angle_alpha 90.00
_cell_angle_beta 102.664(2)
_cell_angle_gamma 90.00
_cell_formula_units_Z 4
_cell_length_a 11.6266(10)
_cell_length_b 7.7488(7)
_cell_length_c 13.1143(11)
_cell_measurement_temperature 173(2)
_cell_volume 1152.75(17)
_computing_structure_refinement 'SHELXL-97 (Sheldrick, 1997)'
_computing_structure_solution 'SHELXS-97 (Sheldrick, 1990)'
_diffrn_ambient_temperature 173(2)
_diffrn_measured_fraction_theta_full 0.967
_diffrn_measured_fraction_theta_max 0.967
_diffrn_radiation_monochromator graphite
_diffrn_radiation_source 'fine-focus sealed tube'
_diffrn_radiation_type MoK\a
_diffrn_radiation_wavelength 0.71073
_diffrn_reflns_av_R_equivalents 0.0193
_diffrn_reflns_av_sigmaI/netI 0.0211
_diffrn_reflns_limit_h_max 15
_diffrn_reflns_limit_h_min -13
_diffrn_reflns_limit_k_max 10
_diffrn_reflns_limit_k_min -10
_diffrn_reflns_limit_l_max 12
_diffrn_reflns_limit_l_min -17
_diffrn_reflns_number 8000
_diffrn_reflns_theta_full 28.29
_diffrn_reflns_theta_max 28.29
_diffrn_reflns_theta_min 3.07
_exptl_absorpt_coefficient_mu 0.320
_exptl_absorpt_correction_T_max 0.9656
_exptl_absorpt_correction_T_min 0.8564
_exptl_absorpt_correction_type empirical
_exptl_crystal_density_diffrn 1.444
_exptl_crystal_density_method 'not measured'
_exptl_crystal_F_000 520
_exptl_crystal_size_max 0.50
_exptl_crystal_size_mid 0.30
_exptl_crystal_size_min 0.11
_refine_diff_density_max 0.310
_refine_diff_density_min -0.355
_refine_diff_density_rms 0.083
_refine_ls_extinction_method none
_refine_ls_goodness_of_fit_ref 1.046
_refine_ls_hydrogen_treatment constr
_refine_ls_matrix_type full
_refine_ls_number_parameters 154
_refine_ls_number_reflns 2777
_refine_ls_number_restraints 0
_refine_ls_restrained_S_all 1.046
_refine_ls_R_factor_all 0.0390
_refine_ls_R_factor_gt 0.0355
_refine_ls_shift/su_max 0.000
_refine_ls_shift/su_mean 0.000
_refine_ls_structure_factor_coef Fsqd
_refine_ls_weighting_details 'calc w=1/[\s^2^(Fo^2^)+(0.0548P)^2^+0.3655P] where P=(Fo^2^+2Fc^2^)/3'
_refine_ls_weighting_scheme calc
_refine_ls_wR_factor_gt 0.0963
_refine_ls_wR_factor_ref 0.0995
_reflns_number_gt 2491
_reflns_number_total 2777
_reflns_threshold_expression >2sigma(I)
_cod_data_source_file cg800137e-file001.cif
_cod_data_source_block 1-HCl
_cod_original_sg_symbol_H-M P2(1)/c
_cod_database_code 4503602

loop_
_symmetry_equiv_pos_as_xyz
'x, y, z'
'-x, y+1/2, -z+1/2'
'-x, -y, -z'
'x, -y-1/2, z-1/2'

loop_
_atom_site_label
_atom_site_type_symbol
_atom_site_fract_x
_atom_site_fract_y
_atom_site_fract_z
_atom_site_U_iso_or_equiv
_atom_site_adp_type
_atom_site_occupancy
_atom_site_symmetry_multiplicity
_atom_site_calc_flag
_atom_site_refinement_flags
Cl1 Cl 0.67337(3) 0.63207(5) 0.59291(3) 0.03336(12) Uani 1 1 d .
O1 O 0.92602(9) 0.61098(13) 0.33318(7) 0.0303(2) Uani 1 1 d .
N1 N 1.20471(11) 0.86172(14) 0.52434(10) 0.0303(3) Uani 1 1 d .
C1 C 1.10367(12) 0.77947(17) 0.48323(10) 0.0269(3) Uani 1 1 d .
H1 H 1.0937 0.7304 0.4155 0.032 Uiso 1 1 calc R
N2 N 0.90476(9) 0.68248(15) 0.49724(8) 0.0258(2) Uani 1 1 d .
H2N H 0.8568 0.6720 0.5403 0.031 Uiso 1 1 calc R
C2 C 1.01277(11) 0.76359(16) 0.53658(9) 0.0231(3) Uani 1 1 d .
N3 N 0.75174(10) 0.55967(15) 0.38306(9) 0.0267(2) Uani 1 1 d .
H3N H 0.7148 0.5769 0.4340 0.032 Uiso 1 1 calc R
C3 C 1.03094(12) 0.83328(17) 0.63712(10) 0.0293(3) Uani 1 1 d .
H3 H 0.9721 0.8217 0.6768 0.035 Uiso 1 1 calc R
N4 N 0.66269(10) 0.37691(14) 0.12069(10) 0.0287(3) Uani 1 1 d .
H4N H 0.6904 0.3655 0.0638 0.034 Uiso 1 1 calc R
C4 C 1.13456(14) 0.91895(19) 0.67842(11) 0.0340(3) Uani 1 1 d .
H4 H 1.1474 0.9687 0.7462 0.041 Uiso 1 1 calc R
C5 C 1.21945(13) 0.93127(18) 0.61972(12) 0.0336(3) Uani 1 1 d .
H5 H 1.2906 0.9911 0.6480 0.040 Uiso 1 1 calc R
C6 C 0.86621(11) 0.61788(15) 0.39881(10) 0.0229(3) Uani 1 1 d .
C7 C 0.72920(11) 0.45790(16) 0.20267(10) 0.0257(3) Uani 1 1 d .
H7 H 0.8040 0.5029 0.1983 0.031 Uiso 1 1 calc R
C8 C 0.68901(11) 0.47642(15) 0.29448(10) 0.0234(3) Uani 1 1 d .
C9 C 0.57736(12) 0.41050(16) 0.29637(12) 0.0277(3) Uani 1 1 d .
H9 H 0.5472 0.4213 0.3578 0.033 Uiso 1 1 calc R
C10 C 0.51119(12) 0.32998(17) 0.20924(13) 0.0325(3) Uani 1 1 d .
H10 H 0.4350 0.2870 0.2103 0.039 Uiso 1 1 calc R
C11 C 0.55546(12) 0.31184(18) 0.12063(13) 0.0339(3) Uani 1 1 d .
H11 H 0.5111 0.2545 0.0607 0.041 Uiso 1 1 calc R

loop_
_atom_site_aniso_label
_atom_site_aniso_U_11
_atom_site_aniso_U_22
_atom_site_aniso_U_33
_atom_site_aniso_U_23
_atom_site_aniso_U_13
_atom_site_aniso_U_12
Cl1 0.02477(19) 0.0506(2) 0.02626(19) 0.00116(13) 0.00908(14) -0.00084(13)
O1 0.0253(5) 0.0446(6) 0.0227(5) -0.0044(4) 0.0089(4) -0.0069(4)
N1 0.0261(6) 0.0324(6) 0.0313(6) 0.0037(5) 0.0035(5) -0.0042(4)
C1 0.0255(6) 0.0314(6) 0.0237(6) 0.0009(5) 0.0053(5) -0.0027(5)
N2 0.0222(5) 0.0358(6) 0.0212(5) -0.0008(4) 0.0084(4) -0.0026(4)
C2 0.0237(6) 0.0237(5) 0.0214(6) 0.0023(4) 0.0037(5) 0.0018(4)
N3 0.0222(5) 0.0358(6) 0.0237(5) -0.0005(4) 0.0086(5) -0.0022(4)
C3 0.0318(7) 0.0331(6) 0.0228(6) -0.0011(5) 0.0059(6) 0.0045(5)
N4 0.0235(6) 0.0301(6) 0.0317(6) -0.0063(4) 0.0041(5) 0.0017(4)
C4 0.0389(8) 0.0329(7) 0.0262(7) -0.0045(5) -0.0014(6) 0.0015(6)
C5 0.0315(7) 0.0301(6) 0.0343(8) 0.0002(5) -0.0035(6) -0.0052(6)
C6 0.0214(6) 0.0249(6) 0.0225(6) 0.0023(4) 0.0052(5) -0.0001(4)
C7 0.0204(6) 0.0274(6) 0.0287(7) -0.0009(5) 0.0040(5) -0.0002(5)
C8 0.0193(6) 0.0220(5) 0.0286(6) 0.0021(5) 0.0045(5) 0.0016(4)
C9 0.0229(6) 0.0241(6) 0.0374(7) 0.0023(5) 0.0097(6) 0.0009(5)
C10 0.0211(6) 0.0258(6) 0.0504(9) -0.0031(6) 0.0073(6) -0.0019(5)
C11 0.0241(7) 0.0305(6) 0.0442(9) -0.0103(6) 0.0010(6) -0.0012(5)

loop_
_atom_type_symbol
_atom_type_description
_atom_type_scat_dispersion_real
_atom_type_scat_dispersion_imag
_atom_type_scat_source
C C 0.0033 0.0016 'International Tables Vol C Tables 4.2.6.8 and 6.1.1.4'
H H 0.0000 0.0000 'International Tables Vol C Tables 4.2.6.8 and 6.1.1.4'
N N 0.0061 0.0033 'International Tables Vol C Tables 4.2.6.8 and 6.1.1.4'
O O 0.0106 0.0060 'International Tables Vol C Tables 4.2.6.8 and 6.1.1.4'
Cl Cl 0.1484 0.1585 'International Tables Vol C Tables 4.2.6.8 and 6.1.1.4'

loop_
_geom_angle_atom_site_label_1
_geom_angle_atom_site_label_2
_geom_angle_atom_site_label_3
_geom_angle
C5 N1 C1 119.24(12)
N1 C1 C2 122.23(12)
C6 N2 C2 126.58(10)
C1 C2 C3 117.69(12)
C1 C2 N2 124.93(11)
C3 C2 N2 117.37(11)
C6 N3 C8 126.23(11)
C4 C3 C2 119.69(13)
C7 N4 C11 123.36(13)
C3 C4 C5 118.95(13)
N1 C5 C4 122.16(13)
O1 C6 N2 124.27(12)
O1 C6 N3 124.13(12)
N2 C6 N3 111.60(11)
N4 C7 C8 120.01(12)
N3 C8 C7 123.90(11)
N3 C8 C9 118.29(12)
C7 C8 C9 117.79(12)
C10 C9 C8 120.09(13)
C11 C10 C9 120.10(13)
N4 C11 C10 118.63(13)

loop_
_geom_bond_atom_site_label_1
_geom_bond_atom_site_label_2
_geom_bond_distance
O1 C6 1.2205(15)
N1 C5 1.3381(19)
N1 C1 1.3414(17)
C1 C2 1.3949(17)
N2 C6 1.3652(17)
N2 C2 1.3979(16)
C2 C3 1.3973(18)
N3 C6 1.3773(16)
N3 C8 1.3878(17)
C3 C4 1.378(2)
N4 C7 1.3353(17)
N4 C11 1.3447(18)
C4 C5 1.382(2)
C7 C8 1.3913(18)
C8 C9 1.4002(17)
C9 C10 1.379(2)
C10 C11 1.377(2)
